data_1520214
loop_
_publ_author_name
'Cheng, Gang'
'So, Gary Kwok-Ming'
'To, Wai-Pong'
'Chen, Yong'
'Kwok, Chi-Chung'
'Ma, Chensheng'
'Guan, Xiangguo'
'Chang, Xiaoyong'
'Kwok, Wai-Ming'
'Che, Chi-Ming'

_publ_section_title
;
 Luminescent zinc(ii) and copper(i) complexes for high-performance
 solution-processed monochromic and white organic light-emitting devices
;
_journal_issue 8
_journal_name_full 'Chem. Sci.'
_journal_page_first 4623
_journal_paper_doi 10.1039/C4SC03161J
_journal_volume 6
_journal_year 2015
_chemical_formula_moiety 'C38 H38 B9 Cu N2 P2, C4 H10 O'
_chemical_formula_sum 'C42 H48 B9 Cu N2 O P2'
_chemical_formula_weight 819.59
_chemical_name_systematic
;
 ?
;
_space_group_crystal_system triclinic
_space_group_IT_number 2
_space_group_name_Hall '-P 1'
_space_group_name_H-M_alt 'P -1'
_symmetry_space_group_name_Hall '-P 1'
_symmetry_space_group_name_H-M 'P -1'
_atom_sites_solution_hydrogens mixed
_atom_sites_solution_primary direct
_audit_creation_date 2015-04-23
_audit_creation_method
;
Olex2 1.2
(compiled 2015.01.26 svn.r3150 for OlexSys, GUI svn.r4998)
;
_audit_update_record
;
2015-05-11 deposited with the CCDC.
2015-06-01 downloaded from the CCDC.
;
_cell_angle_alpha 90.64(2)
_cell_angle_beta 106.555(18)
_cell_angle_gamma 95.534(17)
_cell_formula_units_Z 2
_cell_length_a 10.828(5)
_cell_length_b 13.677(5)
_cell_length_c 14.950(7)
_cell_measurement_temperature 100
_cell_volume 2110.6(16)
_computing_molecular_graphics 'Olex2 (Dolomanov et al., 2009)'
_computing_publication_material 'Olex2 (Dolomanov et al., 2009)'
_computing_structure_refinement 'XL (Sheldrick, 2008)'
_computing_structure_solution 'XS (Sheldrick, 2008)'
_diffrn_ambient_temperature 100
_diffrn_measured_fraction_theta_full 0.968
_diffrn_measured_fraction_theta_max 0.982
_diffrn_measurement_device_type 'Bruker APEX-II CCD'
_diffrn_measurement_method '\f and \w scans'
_diffrn_radiation_type CuK\a
_diffrn_radiation_wavelength 1.54178
_diffrn_reflns_av_R_equivalents 0.0495
_diffrn_reflns_av_unetI/netI 0.0307
_diffrn_reflns_laue_measured_fraction_full 0.968
_diffrn_reflns_laue_measured_fraction_max 0.982
_diffrn_reflns_limit_h_max 12
_diffrn_reflns_limit_h_min -12
_diffrn_reflns_limit_k_max 15
_diffrn_reflns_limit_k_min -16
_diffrn_reflns_limit_l_max 17
_diffrn_reflns_limit_l_min -17
_diffrn_reflns_number 38050
_diffrn_reflns_point_group_measured_fraction_full 0.968
_diffrn_reflns_point_group_measured_fraction_max 0.982
_diffrn_reflns_theta_full 67.679
_diffrn_reflns_theta_max 66.988
_diffrn_reflns_theta_min 3.086
_diffrn_standards_number 0
_exptl_absorpt_coefficient_mu 1.712
_exptl_absorpt_correction_T_max 0.3187
_exptl_absorpt_correction_T_min 0.2157
_exptl_absorpt_correction_type multi-scan
_exptl_absorpt_process_details
;
SADABS-2012/1 (Bruker,2012) was used for absorption correction.
wR2(int) was 0.0870 before and 0.0642 after correction.
The Ratio of minimum to maximum transmission is 0.6768.
The \l/2 correction factor is 0.0015.
;
_exptl_crystal_colour orange
_exptl_crystal_colour_primary orange
_exptl_crystal_density_diffrn 1.290
_exptl_crystal_description prism
_exptl_crystal_F_000 852
_exptl_crystal_preparation Luminescent
_exptl_crystal_recrystallization_method 'Re-crystallisation from solvent: '
_exptl_crystal_size_max 0.3
_exptl_crystal_size_mid 0.3
_exptl_crystal_size_min 0.3
_refine_diff_density_max 1.081
_refine_diff_density_min -0.383
_refine_diff_density_rms 0.055
_refine_ls_extinction_method none
_refine_ls_goodness_of_fit_ref 1.058
_refine_ls_hydrogen_treatment mixed
_refine_ls_matrix_type full
_refine_ls_number_parameters 532
_refine_ls_number_reflns 7368
_refine_ls_number_restraints 3
_refine_ls_restrained_S_all 1.059
_refine_ls_R_factor_all 0.0336
_refine_ls_R_factor_gt 0.0333
_refine_ls_shift/su_max 0.000
_refine_ls_shift/su_mean 0.000
_refine_ls_structure_factor_coef Fsqd
_refine_ls_weighting_details 'w=1/[\s^2^(Fo^2^)+(0.0458P)^2^+1.4473P] where P=(Fo^2^+2Fc^2^)/3'
_refine_ls_weighting_scheme calc
_refine_ls_wR_factor_gt 0.0920
_refine_ls_wR_factor_ref 0.0923
_reflns_Friedel_coverage 0.000
_reflns_number_gt 7260
_reflns_number_total 7368
_reflns_threshold_expression 'I > 2\s(I)'
_cod_data_source_file c4sc03161j2.cif
_cod_data_source_block cxy200_0m
_cod_depositor_comments 'Adding full bibliography for 1520213--1520215.cif.'
_cod_original_cell_volume 2110.5(16)
_cod_database_code 1520214
_shelxl_version_number 2013-4
_shelx_space_group_comment
;
The symmetry employed for this shelxl refinement is uniquely defined
by the following loop, which should always be used as a source of
symmetry information in preference to the above space-group names.
They are only intended as comments.
;
_olex2_refinement_description
;
1. Fixed Uiso
 At 1.2 times of:
  All B(H) groups, All C(H) groups, All C(H,H) groups
 At 1.5 times of:
  All C(H,H,H) groups
2. Restrained distances
 B3-H3A = B2-H2A = B1-H1A
 1.19 with sigma of 0.02
3.a Secondary CH2 refined with riding coordinates:
 C40(H40A,H40B), C41(H41A,H41B)
3.b Aromatic/amide H refined with riding coordinates:
 C1(H1), C2(H2), C3(H3), C6(H6), C7(H7), C10(H10), C11(H11), C12(H12),
 C16(H16), C17(H17), C18(H18), C19(H19), C20(H20), C22(H22), C23(H23), C24(H24),
  C25(H25), C26(H26), C28(H28), C29(H29), C30(H30), C31(H31), C32(H32),
 C34(H34), C35(H35), C36(H36), C37(H37), C38(H38)
3.c Idealised Me refined as rotating group:
 C39(H39A,H39B,H39C), C42(H42A,H42B,H42C)
3.d Boron cage BH refined with riding coordinates:
 B4(H4), B5(H5), B6(H6A), B7(H7A), B8(H8), B9(H9)
;
_olex2_exptl_crystal_mounting_method 'Nylon loop'
_olex2_submission_special_instructions 'No special instructions were received'

loop_
_space_group_symop_operation_xyz
'x, y, z'
'-x, -y, -z'

loop_
_atom_site_label
_atom_site_type_symbol
_atom_site_fract_x
_atom_site_fract_y
_atom_site_fract_z
_atom_site_U_iso_or_equiv
_atom_site_adp_type
_atom_site_occupancy
_atom_site_site_symmetry_order
_atom_site_calc_flag
_atom_site_refinement_flags_posn
Cu1 Cu 0.14149(2) 0.27676(2) 0.17407(2) 0.01553(8) Uani 1 1 d .
P1 P 0.15698(4) 0.19932(3) 0.30808(3) 0.01424(10) Uani 1 1 d .
P2 P 0.29825(4) 0.19800(3) 0.14820(3) 0.01489(10) Uani 1 1 d .
N1 N -0.03355(13) 0.30396(10) 0.08727(9) 0.0182(3) Uani 1 1 d .
N2 N 0.16757(13) 0.42715(10) 0.18624(9) 0.0178(3) Uani 1 1 d .
C1 C -0.13178(16) 0.24215(13) 0.03636(12) 0.0230(4) Uani 1 1 d .
H1 H -0.1201 0.1744 0.0329 0.028 Uiso 1 1 calc R
C2 C -0.25129(17) 0.27282(15) -0.01215(12) 0.0283(4) Uani 1 1 d .
H2 H -0.3191 0.2265 -0.0475 0.034 Uiso 1 1 calc R
C3 C -0.26972(17) 0.37022(15) -0.00821(12) 0.0293(4) Uani 1 1 d .
H3 H -0.3509 0.3918 -0.0403 0.035 Uiso 1 1 calc R
C4 C -0.16814(17) 0.43819(14) 0.04351(12) 0.0237(4) Uani 1 1 d .
C5 C -0.05126(16) 0.40081(12) 0.09016(11) 0.0185(3) Uani 1 1 d .
C6 C -0.17691(19) 0.54198(15) 0.05143(13) 0.0299(4) Uani 1 1 d .
H6 H -0.2557 0.5676 0.0203 0.036 Uiso 1 1 calc R
C7 C -0.0761(2) 0.60382(14) 0.10187(13) 0.0300(4) Uani 1 1 d .
H7 H -0.0853 0.6719 0.1062 0.036 Uiso 1 1 calc R
C8 C 0.05669(16) 0.46712(12) 0.14338(11) 0.0183(3) Uani 1 1 d .
C9 C 0.04485(18) 0.56836(13) 0.14907(12) 0.0240(4) Uani 1 1 d .
C10 C 0.1552(2) 0.62927(13) 0.20089(13) 0.0298(4) Uani 1 1 d .
H10 H 0.1518 0.6981 0.2071 0.036 Uiso 1 1 calc R
C11 C 0.26686(19) 0.58872(13) 0.24210(13) 0.0285(4) Uani 1 1 d .
H11 H 0.3421 0.6293 0.2763 0.034 Uiso 1 1 calc R
C12 C 0.27002(17) 0.48718(12) 0.23383(12) 0.0225(4) Uani 1 1 d .
H12 H 0.3483 0.4600 0.2633 0.027 Uiso 1 1 calc R
C13 C 0.22565(14) 0.08447(11) 0.29366(11) 0.0146(3) Uani 1 1 d .
C14 C 0.29785(14) 0.08489(11) 0.21406(11) 0.0145(3) Uani 1 1 d .
C15 C 0.01537(15) 0.16324(11) 0.34687(11) 0.0173(3) Uani 1 1 d .
C16 C -0.10551(16) 0.16206(13) 0.28169(12) 0.0228(4) Uani 1 1 d .
H16 H -0.1117 0.1812 0.2198 0.027 Uiso 1 1 calc R
C17 C -0.21729(17) 0.13304(14) 0.30664(14) 0.0285(4) Uani 1 1 d .
H17 H -0.2998 0.1321 0.2619 0.034 Uiso 1 1 calc R
C18 C -0.20825(18) 0.10552(14) 0.39663(14) 0.0291(4) Uani 1 1 d .
H18 H -0.2847 0.0852 0.4136 0.035 Uiso 1 1 calc R
C19 C -0.08837(18) 0.10740(14) 0.46237(13) 0.0274(4) Uani 1 1 d .
H19 H -0.0828 0.0889 0.5243 0.033 Uiso 1 1 calc R
C20 C 0.02350(17) 0.13624(13) 0.43788(12) 0.0225(4) Uani 1 1 d .
H20 H 0.1057 0.1376 0.4831 0.027 Uiso 1 1 calc R
C21 C 0.26657(16) 0.26925(12) 0.40974(11) 0.0181(3) Uani 1 1 d .
C22 C 0.23442(18) 0.36358(13) 0.42393(12) 0.0240(4) Uani 1 1 d .
H22 H 0.1574 0.3851 0.3843 0.029 Uiso 1 1 calc R
C23 C 0.3138(2) 0.42619(14) 0.49528(13) 0.0316(4) Uani 1 1 d .
H23 H 0.2902 0.4897 0.5051 0.038 Uiso 1 1 calc R
C24 C 0.4274(2) 0.39620(14) 0.55214(14) 0.0357(5) Uani 1 1 d .
H24 H 0.4833 0.4398 0.5997 0.043 Uiso 1 1 calc R
C25 C 0.45950(19) 0.30249(15) 0.53964(14) 0.0334(4) Uani 1 1 d .
H25 H 0.5367 0.2815 0.5795 0.040 Uiso 1 1 calc R
C26 C 0.37931(17) 0.23896(13) 0.46912(12) 0.0245(4) Uani 1 1 d .
H26 H 0.4016 0.1745 0.4614 0.029 Uiso 1 1 calc R
C27 C 0.31110(15) 0.15650(11) 0.03568(11) 0.0168(3) Uani 1 1 d .
C28 C 0.19680(16) 0.13938(12) -0.03733(12) 0.0207(3) Uani 1 1 d .
H28 H 0.1173 0.1547 -0.0285 0.025 Uiso 1 1 calc R
C29 C 0.19870(17) 0.10002(14) -0.12287(12) 0.0262(4) Uani 1 1 d .
H29 H 0.1204 0.0875 -0.1720 0.031 Uiso 1 1 calc R
C30 C 0.31452(17) 0.07901(14) -0.13650(12) 0.0257(4) Uani 1 1 d .
H30 H 0.3158 0.0523 -0.1951 0.031 Uiso 1 1 calc R
C31 C 0.42911(16) 0.09689(12) -0.06461(12) 0.0218(3) Uani 1 1 d .
H31 H 0.5086 0.0827 -0.0743 0.026 Uiso 1 1 calc R
C32 C 0.42764(16) 0.13529(12) 0.02119(11) 0.0188(3) Uani 1 1 d .
H32 H 0.5061 0.1472 0.0703 0.023 Uiso 1 1 calc R
C33 C 0.45271(15) 0.27026(12) 0.20199(12) 0.0193(3) Uani 1 1 d .
C34 C 0.49720(19) 0.34370(13) 0.15100(14) 0.0286(4) Uani 1 1 d .
H34 H 0.4544 0.3483 0.0864 0.034 Uiso 1 1 calc R
C35 C 0.6033(2) 0.40966(15) 0.19406(16) 0.0380(5) Uani 1 1 d .
H35 H 0.6334 0.4589 0.1587 0.046 Uiso 1 1 calc R
C36 C 0.66591(19) 0.40448(15) 0.28835(17) 0.0398(5) Uani 1 1 d .
H36 H 0.7379 0.4505 0.3178 0.048 Uiso 1 1 calc R
C37 C 0.6230(2) 0.33204(15) 0.33922(15) 0.0374(5) Uani 1 1 d .
H37 H 0.6659 0.3281 0.4039 0.045 Uiso 1 1 calc R
C38 C 0.51744(17) 0.26483(13) 0.29625(13) 0.0262(4) Uani 1 1 d .
H38 H 0.4892 0.2147 0.3316 0.031 Uiso 1 1 calc R
B1 B 0.28271(18) 0.01240(13) 0.37862(13) 0.0179(4) Uani 1 1 d D
H1A H 0.277(2) 0.0298(15) 0.4527(11) 0.027(5) Uiso 1 1 d D
B2 B 0.41338(18) -0.04466(14) 0.34989(13) 0.0200(4) Uani 1 1 d D
H2A H 0.4982(17) -0.0786(15) 0.3998(13) 0.033(6) Uiso 1 1 d D
H2B H 0.435(2) 0.0356(19) 0.3451(18) 0.051(7) Uiso 1 1 d .
B3 B 0.41617(17) 0.01548(13) 0.23996(13) 0.0179(4) Uani 1 1 d D
H3A H 0.5053(16) 0.0348(14) 0.2148(13) 0.022(5) Uiso 1 1 d D
B4 B 0.13398(17) -0.02764(13) 0.29284(12) 0.0167(4) Uani 1 1 d .
H4 H 0.0394 -0.0403 0.3096 0.020 Uiso 1 1 calc R
B5 B 0.25536(18) -0.10715(13) 0.32748(13) 0.0186(4) Uani 1 1 d .
H5 H 0.2406 -0.1734 0.3681 0.022 Uiso 1 1 calc R
B6 B 0.34101(18) -0.10639(13) 0.23925(13) 0.0187(4) Uani 1 1 d .
H6A H 0.3849 -0.1717 0.2205 0.022 Uiso 1 1 calc R
B7 B 0.26706(17) -0.02712(13) 0.15261(13) 0.0163(4) Uani 1 1 d .
H7A H 0.2604 -0.0402 0.0772 0.020 Uiso 1 1 calc R
B8 B 0.14328(17) 0.02555(13) 0.18689(12) 0.0153(3) Uani 1 1 d .
H8 H 0.0563 0.0505 0.1352 0.018 Uiso 1 1 calc R
B9 B 0.16830(17) -0.09916(13) 0.20586(13) 0.0168(4) Uani 1 1 d .
H9 H 0.0973 -0.1605 0.1658 0.020 Uiso 1 1 calc R
O1 O -0.16780(15) 0.63659(11) 0.30936(11) 0.0412(3) Uani 1 1 d .
C39 C 0.0242(2) 0.5713(2) 0.39489(17) 0.0488(6) Uani 1 1 d .
H39A H 0.0315 0.5451 0.3355 0.073 Uiso 1 1 calc GR
H39B H -0.0237 0.5215 0.4224 0.073 Uiso 1 1 calc GR
H39C H 0.1110 0.5883 0.4378 0.073 Uiso 1 1 calc GR
C40 C -0.0474(3) 0.6625(2) 0.3778(2) 0.0579(7) Uani 1 1 d .
H40A H -0.0619 0.6863 0.4364 0.070 Uiso 1 1 calc R
H40B H 0.0040 0.7155 0.3555 0.070 Uiso 1 1 calc R
C41 C -0.2460(3) 0.71496(18) 0.2962(2) 0.0541(6) Uani 1 1 d .
H41A H -0.2000 0.7741 0.2780 0.065 Uiso 1 1 calc R
H41B H -0.2662 0.7312 0.3549 0.065 Uiso 1 1 calc R
C42 C -0.3710(3) 0.68263(19) 0.2190(2) 0.0575(7) Uani 1 1 d .
H42A H -0.3503 0.6701 0.1604 0.086 Uiso 1 1 calc GR
H42B H -0.4290 0.7347 0.2105 0.086 Uiso 1 1 calc GR
H42C H -0.4137 0.6224 0.2364 0.086 Uiso 1 1 calc GR

loop_
_atom_site_aniso_label
_atom_site_aniso_U_11
_atom_site_aniso_U_22
_atom_site_aniso_U_33
_atom_site_aniso_U_23
_atom_site_aniso_U_13
_atom_site_aniso_U_12
Cu1 0.01577(13) 0.01293(13) 0.01803(14) 0.00043(9) 0.00473(10) 0.00263(9)
P1 0.01420(19) 0.0132(2) 0.0156(2) -0.00077(15) 0.00479(15) 0.00156(15)
P2 0.01468(19) 0.0133(2) 0.0176(2) 0.00048(15) 0.00623(15) 0.00143(15)
N1 0.0189(7) 0.0196(7) 0.0166(7) -0.0005(5) 0.0061(5) 0.0013(5)
N2 0.0206(7) 0.0165(7) 0.0169(7) 0.0008(5) 0.0062(5) 0.0018(5)
C1 0.0219(8) 0.0260(9) 0.0202(8) -0.0023(7) 0.0057(7) -0.0015(7)
C2 0.0192(8) 0.0417(11) 0.0212(9) -0.0032(8) 0.0031(7) -0.0015(8)
C3 0.0198(9) 0.0464(12) 0.0222(9) 0.0048(8) 0.0044(7) 0.0100(8)
C4 0.0227(9) 0.0331(10) 0.0190(8) 0.0062(7) 0.0092(7) 0.0106(7)
C5 0.0212(8) 0.0217(8) 0.0154(7) 0.0031(6) 0.0084(6) 0.0056(7)
C6 0.0319(10) 0.0351(11) 0.0288(10) 0.0113(8) 0.0130(8) 0.0197(8)
C7 0.0419(11) 0.0231(9) 0.0327(10) 0.0094(8) 0.0181(9) 0.0169(8)
C8 0.0239(8) 0.0174(8) 0.0161(8) 0.0029(6) 0.0089(6) 0.0042(7)
C9 0.0353(10) 0.0182(8) 0.0228(8) 0.0042(7) 0.0136(7) 0.0076(7)
C10 0.0469(11) 0.0134(8) 0.0311(10) 0.0005(7) 0.0152(9) 0.0018(8)
C11 0.0367(10) 0.0185(9) 0.0278(9) -0.0019(7) 0.0077(8) -0.0051(8)
C12 0.0252(9) 0.0193(8) 0.0211(8) 0.0003(6) 0.0046(7) -0.0011(7)
C13 0.0140(7) 0.0137(7) 0.0158(7) -0.0011(6) 0.0043(6) 0.0002(6)
C14 0.0140(7) 0.0127(7) 0.0171(7) -0.0013(6) 0.0048(6) 0.0015(6)
C15 0.0182(8) 0.0137(7) 0.0223(8) -0.0019(6) 0.0091(6) 0.0024(6)
C16 0.0204(8) 0.0258(9) 0.0236(9) 0.0008(7) 0.0085(7) 0.0030(7)
C17 0.0165(8) 0.0340(10) 0.0351(10) 0.0001(8) 0.0081(7) 0.0016(7)
C18 0.0229(9) 0.0292(10) 0.0412(11) 0.0033(8) 0.0192(8) 0.0015(7)
C19 0.0309(10) 0.0284(10) 0.0285(9) 0.0059(7) 0.0169(8) 0.0052(8)
C20 0.0216(8) 0.0233(9) 0.0238(9) 0.0017(7) 0.0084(7) 0.0030(7)
C21 0.0208(8) 0.0165(8) 0.0176(8) -0.0013(6) 0.0076(6) -0.0005(6)
C22 0.0294(9) 0.0187(8) 0.0228(9) -0.0012(7) 0.0054(7) 0.0037(7)
C23 0.0443(11) 0.0177(9) 0.0286(10) -0.0064(7) 0.0041(8) 0.0037(8)
C24 0.0435(12) 0.0248(10) 0.0288(10) -0.0090(8) -0.0035(9) -0.0021(8)
C25 0.0307(10) 0.0311(10) 0.0294(10) -0.0050(8) -0.0058(8) 0.0029(8)
C26 0.0245(9) 0.0201(9) 0.0264(9) -0.0038(7) 0.0034(7) 0.0025(7)
C27 0.0187(8) 0.0140(7) 0.0193(8) 0.0015(6) 0.0076(6) 0.0020(6)
C28 0.0171(8) 0.0245(9) 0.0218(8) 0.0027(7) 0.0070(6) 0.0042(7)
C29 0.0207(8) 0.0343(10) 0.0214(9) -0.0018(7) 0.0034(7) 0.0007(7)
C30 0.0268(9) 0.0299(10) 0.0214(9) -0.0049(7) 0.0090(7) 0.0021(7)
C31 0.0201(8) 0.0227(9) 0.0255(9) -0.0002(7) 0.0109(7) 0.0034(7)
C32 0.0167(8) 0.0182(8) 0.0213(8) 0.0004(6) 0.0052(6) 0.0017(6)
C33 0.0172(8) 0.0157(8) 0.0274(9) -0.0036(6) 0.0103(7) 0.0012(6)
C34 0.0334(10) 0.0229(9) 0.0326(10) -0.0029(7) 0.0172(8) -0.0043(8)
C35 0.0407(11) 0.0265(10) 0.0536(13) -0.0099(9) 0.0303(10) -0.0133(9)
C36 0.0269(10) 0.0324(11) 0.0589(14) -0.0209(10) 0.0163(10) -0.0116(8)
C37 0.0303(10) 0.0341(11) 0.0400(11) -0.0118(9) -0.0002(9) -0.0022(9)
C38 0.0248(9) 0.0217(9) 0.0299(9) -0.0034(7) 0.0055(7) -0.0005(7)
B1 0.0186(9) 0.0162(9) 0.0179(9) 0.0014(7) 0.0034(7) 0.0021(7)
B2 0.0182(9) 0.0171(9) 0.0227(9) 0.0011(7) 0.0024(7) 0.0028(7)
B3 0.0155(8) 0.0166(9) 0.0214(9) -0.0006(7) 0.0048(7) 0.0027(7)
B4 0.0181(9) 0.0136(8) 0.0185(9) 0.0002(7) 0.0056(7) 0.0005(7)
B5 0.0189(9) 0.0153(9) 0.0203(9) 0.0013(7) 0.0036(7) 0.0021(7)
B6 0.0184(9) 0.0152(9) 0.0221(9) -0.0006(7) 0.0048(7) 0.0031(7)
B7 0.0163(8) 0.0126(8) 0.0200(9) -0.0016(7) 0.0053(7) 0.0018(7)
B8 0.0145(8) 0.0149(8) 0.0163(8) -0.0012(7) 0.0044(7) 0.0001(7)
B9 0.0166(8) 0.0135(8) 0.0197(9) -0.0006(7) 0.0043(7) 0.0015(7)
O1 0.0445(9) 0.0357(8) 0.0480(9) 0.0021(7) 0.0194(7) 0.0079(7)
C39 0.0410(12) 0.0698(17) 0.0407(12) 0.0191(11) 0.0156(10) 0.0174(12)
C40 0.0473(14) 0.0614(17) 0.0664(17) -0.0039(13) 0.0228(13) -0.0069(12)
C41 0.0603(16) 0.0329(12) 0.0801(19) 0.0097(12) 0.0358(14) 0.0103(11)
C42 0.0485(14) 0.0448(14) 0.088(2) 0.0207(13) 0.0284(14) 0.0183(11)

loop_
_atom_type_symbol
_atom_type_description
_atom_type_scat_dispersion_real
_atom_type_scat_dispersion_imag
_atom_type_scat_source
C C 0.0181 0.0091 'International Tables Vol C Tables 4.2.6.8 and 6.1.1.4'
H H 0.0000 0.0000 'International Tables Vol C Tables 4.2.6.8 and 6.1.1.4'
B B 0.0090 0.0039 'International Tables Vol C Tables 4.2.6.8 and 6.1.1.4'
Cu Cu -1.9646 0.5888 'International Tables Vol C Tables 4.2.6.8 and 6.1.1.4'
N N 0.0311 0.0180 'International Tables Vol C Tables 4.2.6.8 and 6.1.1.4'
O O 0.0492 0.0322 'International Tables Vol C Tables 4.2.6.8 and 6.1.1.4'
P P 0.2955 0.4335 'International Tables Vol C Tables 4.2.6.8 and 6.1.1.4'

loop_
_geom_angle_atom_site_label_1
_geom_angle_atom_site_label_2
_geom_angle_atom_site_label_3
_geom_angle
P2 Cu1 P1 91.03(3)
N1 Cu1 P1 121.43(5)
N1 Cu1 P2 131.08(5)
N1 Cu1 N2 81.86(6)
N2 Cu1 P1 115.53(5)
N2 Cu1 P2 118.43(5)
C13 P1 Cu1 105.10(6)
C15 P1 Cu1 121.68(6)
C15 P1 C13 105.56(7)
C15 P1 C21 102.89(8)
C21 P1 Cu1 112.62(6)
C21 P1 C13 108.30(8)
C14 P2 Cu1 105.04(6)
C27 P2 Cu1 126.83(6)
C27 P2 C14 104.22(8)
C27 P2 C33 104.16(8)
C33 P2 Cu1 108.56(6)
C33 P2 C14 106.60(8)
C1 N1 Cu1 130.34(12)
C1 N1 C5 117.83(15)
C5 N1 Cu1 111.62(11)
C8 N2 Cu1 111.49(11)
C12 N2 Cu1 130.11(12)
C12 N2 C8 118.19(15)
N1 C1 C2 122.75(17)
C3 C2 C1 119.41(17)
C2 C3 C4 119.75(16)
C3 C4 C5 116.98(17)
C3 C4 C6 124.19(17)
C5 C4 C6 118.84(17)
N1 C5 C4 123.27(16)
N1 C5 C8 117.27(15)
C4 C5 C8 119.46(16)
C7 C6 C4 121.61(17)
C6 C7 C9 120.96(17)
N2 C8 C5 116.97(15)
N2 C8 C9 122.91(16)
C9 C8 C5 120.13(16)
C8 C9 C7 119.00(17)
C8 C9 C10 117.10(17)
C10 C9 C7 123.90(17)
C11 C10 C9 119.57(17)
C10 C11 C12 119.69(17)
N2 C12 C11 122.52(17)
C14 C13 P1 114.67(10)
C14 C13 B1 113.64(13)
C14 C13 B4 111.21(12)
C14 C13 B8 62.04(10)
B1 C13 P1 124.23(11)
B1 C13 B4 63.64(10)
B1 C13 B8 115.57(13)
B4 C13 P1 119.38(11)
B8 C13 P1 110.61(10)
B8 C13 B4 61.37(10)
C13 C14 P2 116.36(11)
C13 C14 B3 111.19(13)
C13 C14 B7 111.42(12)
C13 C14 B8 62.89(10)
B3 C14 P2 124.34(11)
B3 C14 B7 64.83(11)
B3 C14 B8 116.49(13)
B7 C14 P2 118.23(11)
B8 C14 P2 109.95(10)
B8 C14 B7 61.81(10)
C16 C15 P1 117.63(13)
C16 C15 C20 119.47(15)
C20 C15 P1 122.90(13)
C17 C16 C15 120.30(17)
C18 C17 C16 119.83(17)
C17 C18 C19 120.34(16)
C18 C19 C20 120.09(17)
C19 C20 C15 119.97(16)
C22 C21 P1 115.02(13)
C26 C21 P1 126.18(13)
C26 C21 C22 118.71(15)
C23 C22 C21 120.69(17)
C24 C23 C22 120.03(18)
C23 C24 C25 119.84(17)
C24 C25 C26 120.34(18)
C25 C26 C21 120.35(17)
C28 C27 P2 117.52(12)
C28 C27 C32 119.25(15)
C32 C27 P2 123.09(12)
C29 C28 C27 120.32(16)
C30 C29 C28 120.01(16)
C29 C30 C31 120.12(16)
C32 C31 C30 120.13(16)
C31 C32 C27 120.15(15)
C34 C33 P2 118.87(14)
C38 C33 P2 121.69(13)
C38 C33 C34 118.70(16)
C35 C34 C33 120.34(19)
C34 C35 C36 120.48(19)
C37 C36 C35 119.62(18)
C36 C37 C38 120.2(2)
C37 C38 C33 120.60(18)
C13 B1 B2 106.51(13)
C13 B1 B4 61.18(10)
C13 B1 B5 105.83(13)
B4 B1 B2 108.62(13)
B5 B1 B2 59.29(10)
B5 B1 B4 59.40(10)
B1 B2 B3 101.11(12)
B5 B2 B1 58.39(10)
B5 B2 B3 105.45(13)
B5 B2 B6 61.41(11)
B6 B2 B1 105.49(13)
B6 B2 B3 58.71(10)
C14 B3 B2 107.39(13)
C14 B3 B6 105.35(13)
C14 B3 B7 60.34(10)
B6 B3 B2 58.59(10)
B6 B3 B7 58.86(10)
B7 B3 B2 107.50(12)
C13 B4 B1 55.18(9)
C13 B4 B5 101.45(12)
C13 B4 B8 59.14(9)
C13 B4 B9 103.56(12)
B5 B4 B1 59.66(10)
B5 B4 B8 108.84(13)
B5 B4 B9 61.74(11)
B8 B4 B1 106.53(12)
B9 B4 B1 108.38(13)
B9 B4 B8 59.92(10)
B1 B5 B2 62.32(11)
B1 B5 B6 106.93(13)
B1 B5 B9 107.50(13)
B2 B5 B6 59.38(11)
B2 B5 B9 109.61(13)
B4 B5 B1 60.94(10)
B4 B5 B2 112.35(13)
B4 B5 B6 107.57(13)
B4 B5 B9 59.32(10)
B9 B5 B6 59.86(11)
B2 B6 B3 62.70(11)
B2 B6 B5 59.22(11)
B2 B6 B9 109.40(13)
B3 B6 B5 106.82(13)
B3 B6 B9 106.97(13)
B7 B6 B2 112.76(13)
B7 B6 B3 61.19(10)
B7 B6 B5 107.07(13)
B7 B6 B9 58.59(10)
B9 B6 B5 59.75(10)
C14 B7 B3 54.83(9)
C14 B7 B6 101.94(12)
C14 B7 B8 58.86(9)
C14 B7 B9 104.25(12)
B6 B7 B3 59.95(10)
B6 B7 B8 108.91(13)
B8 B7 B3 105.64(13)
B9 B7 B3 108.64(13)
B9 B7 B6 61.98(11)
B9 B7 B8 60.23(10)
C13 B8 B4 59.49(10)
C13 B8 B7 103.28(12)
C13 B8 B9 103.62(12)
C14 B8 C13 55.07(9)
C14 B8 B4 104.10(12)
C14 B8 B7 59.33(10)
C14 B8 B9 103.75(12)
B7 B8 B4 107.50(13)
B9 B8 B4 59.65(10)
B9 B8 B7 59.10(10)
B4 B9 B5 58.94(10)
B4 B9 B6 107.69(13)
B4 B9 B8 60.43(10)
B5 B9 B6 60.39(10)
B7 B9 B4 109.38(13)
B7 B9 B5 108.26(13)
B7 B9 B6 59.43(10)
B7 B9 B8 60.67(10)
B8 B9 B5 107.05(12)
B8 B9 B6 107.27(12)
C41 O1 C40 111.1(2)
O1 C40 C39 107.6(2)
O1 C41 C42 107.8(2)

loop_
_geom_bond_atom_site_label_1
_geom_bond_atom_site_label_2
_geom_bond_distance
Cu1 P1 2.2482(10)
Cu1 P2 2.2153(9)
Cu1 N1 2.0395(16)
Cu1 N2 2.0479(16)
P1 C13 1.8372(17)
P1 C15 1.8160(18)
P1 C21 1.8312(18)
P2 C14 1.8434(17)
P2 C27 1.8162(18)
P2 C33 1.8214(18)
N1 C1 1.333(2)
N1 C5 1.359(2)
N2 C8 1.359(2)
N2 C12 1.331(2)
C1 C2 1.398(3)
C2 C3 1.369(3)
C3 C4 1.405(3)
C4 C5 1.407(2)
C4 C6 1.438(3)
C5 C8 1.439(2)
C6 C7 1.347(3)
C7 C9 1.432(3)
C8 C9 1.407(2)
C9 C10 1.410(3)
C10 C11 1.364(3)
C11 C12 1.397(3)
C13 C14 1.599(2)
C13 B1 1.633(2)
C13 B4 1.742(2)
C13 B8 1.736(2)
C14 B3 1.629(2)
C14 B7 1.731(2)
C14 B8 1.723(2)
C15 C16 1.390(2)
C15 C20 1.395(2)
C16 C17 1.389(3)
C17 C18 1.380(3)
C18 C19 1.385(3)
C19 C20 1.386(3)
C21 C22 1.397(2)
C21 C26 1.392(2)
C22 C23 1.388(3)
C23 C24 1.383(3)
C24 C25 1.384(3)
C25 C26 1.390(3)
C27 C28 1.395(2)
C27 C32 1.396(2)
C28 C29 1.388(3)
C29 C30 1.382(3)
C30 C31 1.389(3)
C31 C32 1.386(2)
C33 C34 1.398(3)
C33 C38 1.390(3)
C34 C35 1.383(3)
C35 C36 1.385(3)
C36 C37 1.380(3)
C37 C38 1.389(3)
B1 B2 1.829(3)
B1 B4 1.782(3)
B1 B5 1.759(3)
B2 B3 1.853(3)
B2 B5 1.776(3)
B2 B6 1.779(3)
B3 B6 1.781(3)
B3 B7 1.803(3)
B4 B5 1.755(3)
B4 B8 1.775(3)
B4 B9 1.761(3)
B5 B6 1.815(3)
B5 B9 1.804(3)
B6 B7 1.761(3)
B6 B9 1.806(3)
B7 B8 1.774(3)
B7 B9 1.746(3)
B8 B9 1.766(3)
O1 C40 1.420(3)
O1 C41 1.410(3)
C39 C40 1.518(4)
C41 C42 1.531(4)
